data_7031070
loop_
_publ_author_name
'David, B.'
'Monkowius, U.'
'Rust, J.'
'Lehmann, C. W.'
'Hyzak, L.'
'Mohr, F.'

_publ_section_title
;
 Gold(iii) compounds containing a chelating, dicarbanionic ligand derived
 from 4,4'-di-tert-butylbiphenyl.
;
_journal_issue 28
_journal_name_full 'Dalton transactions (Cambridge, England : 2003)'
_journal_page_first 11059
_journal_page_last 11066
_journal_paper_doi 10.1039/c4dt00778f
_journal_volume 43
_journal_year 2014
_chemical_compound_source 'see paper'
_chemical_formula_moiety 'C20 H24 Au Cl2, C6 H15 N'
_chemical_formula_sum 'C26 H40 Au Cl2 N'
_chemical_formula_weight 634.45
_space_group_crystal_system monoclinic
_space_group_IT_number 14
_space_group_name_Hall '-P 2ybc'
_space_group_name_H-M_alt 'P 1 21/c 1'
_symmetry_cell_setting monoclinic
_symmetry_Int_Tables_number 14
_symmetry_space_group_name_Hall '-P 2ybc'
_symmetry_space_group_name_H-M 'P 1 21/c 1'
_atom_sites_solution_hydrogens geom
_atom_sites_solution_primary direct
_atom_sites_solution_secondary difmap
_audit_block_code BDB021
_audit_creation_date 2012-06-27
_audit_creation_method
;
Olex2 1.2
(compiled 2014.03.20 svn.r2914 for OlexSys, GUI svn.r4816)
;
_cell_angle_alpha 90
_cell_angle_beta 106.803(7)
_cell_angle_gamma 90
_cell_formula_units_Z 4
_cell_length_a 21.4833(19)
_cell_length_b 10.1290(8)
_cell_length_c 12.6492(10)
_cell_measurement_reflns_used 52796
_cell_measurement_temperature 100
_cell_measurement_theta_max 33.099
_cell_measurement_theta_min 2.6224
_cell_volume 2635.0(4)
_computing_cell_refinement 'DENZO (Bruker AXS, 2006)'
_computing_data_collection 'DATCOL (Bruker AXS, 2006)'
_computing_data_reduction 'DENZO (Bruker AXS, 2006)'
_computing_molecular_graphics 'DIAMOND (Crystal Impact GbR, 2005)'
_computing_publication_material 'Olex2 (Dolomanov et al., 2009)'
_computing_structure_refinement 'SHELXL-97 (Sheldrick, 2008)'
_computing_structure_solution 'SHELXS-97 (Sheldrick, 2008)'
_diffrn_ambient_temperature 100
_diffrn_detector_area_resol_mean 18.02
_diffrn_measured_fraction_theta_full 0.999
_diffrn_measured_fraction_theta_max 0.999
_diffrn_measurement_device_type 'Bruker AXS Enraf-Nonius KappaCCD'
_diffrn_measurement_method 'CCD \f- and \w-scans'
_diffrn_radiation_monochromator graphite
_diffrn_radiation_source '0.2 x 2mm^2^ focus rotating anode'
_diffrn_radiation_type MoK\a
_diffrn_radiation_wavelength 0.71073
_diffrn_reflns_av_R_equivalents 0.0664
_diffrn_reflns_av_unetI/netI 0.0434
_diffrn_reflns_Laue_measured_fraction_full 0.999
_diffrn_reflns_Laue_measured_fraction_max 0.999
_diffrn_reflns_limit_h_max 27
_diffrn_reflns_limit_h_min -27
_diffrn_reflns_limit_k_max 13
_diffrn_reflns_limit_k_min -13
_diffrn_reflns_limit_l_max 16
_diffrn_reflns_limit_l_min -16
_diffrn_reflns_number 33289
_diffrn_reflns_point_group_measured_fraction_full 0.999
_diffrn_reflns_point_group_measured_fraction_max 0.999
_diffrn_reflns_theta_full 25.242
_diffrn_reflns_theta_max 27.495
_diffrn_reflns_theta_min 2.622
_diffrn_standards_number 0
_exptl_absorpt_coefficient_mu 5.799
_exptl_absorpt_correction_T_max 0.83624
_exptl_absorpt_correction_T_min 0.51428
_exptl_absorpt_correction_type gaussian
_exptl_absorpt_process_details 'SADABS (Bruker AXS, 2008)'
_exptl_crystal_colour colourless
_exptl_crystal_density_diffrn 1.599
_exptl_crystal_description prism
_exptl_crystal_F_000 1264
_exptl_crystal_size_max 0.13
_exptl_crystal_size_mid 0.09
_exptl_crystal_size_min 0.03
_refine_diff_density_max 4.355
_refine_diff_density_min -7.868
_refine_diff_density_rms 0.266
_refine_ls_extinction_method none
_refine_ls_goodness_of_fit_ref 1.403
_refine_ls_hydrogen_treatment constr
_refine_ls_matrix_type full
_refine_ls_number_parameters 260
_refine_ls_number_reflns 6039
_refine_ls_number_restraints 48
_refine_ls_restrained_S_all 1.400
_refine_ls_R_factor_all 0.0835
_refine_ls_R_factor_gt 0.0771
_refine_ls_shift/su_max 0.001
_refine_ls_shift/su_mean 0.000
_refine_ls_structure_factor_coef Fsqd
_refine_ls_weighting_details 'w=1/[\s^2^(Fo^2^)+97.4144P] where P=(Fo^2^+2Fc^2^)/3'
_refine_ls_weighting_scheme calc
_refine_ls_wR_factor_gt 0.1844
_refine_ls_wR_factor_ref 0.1871
_reflns_Friedel_coverage 0.000
_reflns_number_gt 5471
_reflns_number_total 6039
_reflns_threshold_expression 'I > 2\s(I)'
_cod_data_source_file c4dt00778f1.cif
_cod_data_source_block 7860sadabs
_cod_depositor_comments
;
The following automatic conversions were performed:

'_symmetry_cell_setting' value 'MONOCLINIC' changed to 'monoclinic'
according to
/usr/data/users/saulius/crontab/automatic-downloads/rss-feeds/RSC/lib/dictionaries/cif_core.dic
dictionary named 'cif_core.dic' version 2.4.2 from 2011-04-26.

Automatic conversion script
Id: cif_fix_values 2281 2013-09-26 08:29:07Z andrius 

 Adding full bibliography for 7031068--7031072.cif.
;
_cod_original_sg_symbol_Hall '-p 2ybc'
_cod_original_sg_symbol_H-M P21/c
_cod_database_code 7031070
_shelx_space_group_comment
;
The symmetry employed for this shelxl refinement is uniquely defined
by the following loop, which should always be used as a source of
symmetry information in preference to the above space-group names.
They are only intended as comments.
;
_olex2_refinement_description
;
1. Fixed Uiso
 At 1.2 times of:
  All C(H) groups, All C(H,H) groups, All C(H,H,H,H) groups, All N(H) groups
 At 1.5 times of:
  All C(H,H,H) groups
2. Restrained distances
 N1B-C25B \\sim N1B-C22A \\sim N1B-C23A
 with sigma of 0.02
 C24A-C23A \\sim C25B-C25A \\sim C22B-C22A
 with sigma of 0.02
 N1A-C21A \\sim N1A-C23A \\sim N1A-C25A
 with sigma of 0.02
 C21A-C22A \\sim C24B-C23A \\sim C26A-C25A
 with sigma of 0.02
 C14A-C13 \\sim C16B-C13 \\sim C15B-C13 \\sim C19A-C17A \\sim C20B-C17A \\sim
C18A-C17B \\sim C18B-
 C17A \\sim C19B-C17B \\sim C20A-C17B
 with sigma of 0.02
3. Others
 Sof(C17B)=Sof(C18A)=Sof(H18D)=Sof(H18E)=Sof(H18F)=Sof(C20A)=Sof(H20D)=
 Sof(H20E)=Sof(H20F)=Sof(C19B)=Sof(H19D)=Sof(H19E)=Sof(H19F)=1-FVAR(1)
 Sof(C17A)=Sof(C18B)=Sof(H18A)=Sof(H18B)=Sof(H18C)=Sof(C20B)=Sof(H20A)=
 Sof(H20B)=Sof(H20C)=Sof(C19A)=Sof(H19A)=Sof(H19B)=Sof(H19C)=FVAR(1)
 Sof(C16B)=Sof(H16A)=Sof(H16B)=Sof(H16C)=Sof(C15B)=Sof(H15A)=Sof(H15B)=
 Sof(H15C)=Sof(C14A)=Sof(H14D)=Sof(H14E)=Sof(H14F)=1-FVAR(2)
 Sof(C14B)=Sof(H14A)=Sof(H14B)=Sof(H14C)=Sof(C16A)=Sof(H16D)=Sof(H16E)=
 Sof(H16F)=Sof(C18)=Sof(H18G)=Sof(H18H)=Sof(H18I)=FVAR(2)
 Fixed Sof: H25D(0.5) H25A(0.5) H25B(0.5) H25C(0.5) C26A(0.5) H26A(0.5)
 H26B(0.5) H26C(0.5) H22B(0.5) H22C(0.5) H22D(0.5) H22A(0.5) C24A(0.5)
 H24A(0.5) H24B(0.5) H24C(0.5) C21A(0.5) H21A(0.5) H21B(0.5) C25B(0.5)
 H25E(0.5) H25F(0.5) N1A(0.5) H1A(0.5) N1B(0.5) H1B(0.5) C24B(0.5) H24D(0.5)
 H24E(0.5) H24F(0.5) C22B(0.5) H22E(0.5) H22F(0.5) H22G(0.5) H23A(0.5)
 H23B(0.5) H23C(0.5) H23D(0.5)
4.a Ternary CH refined with riding coordinates:
 N1A(H1A), N1B(H1B)
4.b Secondary CH2 refined with riding coordinates:
 C21A(H21A,H21B), C25B(H25E,H25F), C23A(H23A,H23B), C23A(H23C,H23D)
4.c Aromatic/amide H refined with riding coordinates:
 C5(H5), C2(H2), C4(H4), C11(H11), C8(H8), C9(H9), C25A(H25D), C22A(H22A)
4.d Idealised Me refined as rotating group:
 C18B(H18A,H18B,H18C), C20B(H20A,H20B,H20C), C14B(H14A,H14B,H14C), C16B(H16A,
 H16B,H16C), C15B(H15A,H15B,H15C), C18A(H18D,H18E,H18F), C20A(H20D,H20E,H20F),
 C19A(H19A,H19B,H19C), C19B(H19D,H19E,H19F), C16A(H16D,H16E,H16F), C14A(H14D,
 H14E,H14F), C18(H18G,H18H,H18I), C25A(H25A,H25B,H25C), C26A(H26A,H26B,H26C),
 C22A(H22B,H22C,H22D), C24A(H24A,H24B,H24C), C24B(H24D,H24E,H24F), C22B(H22E,
 H22F,H22G)
;
_shelxl_version_number 2014-3

loop_
_space_group_symop_operation_xyz
'x, y, z'
'-x, y+1/2, -z+1/2'
'-x, -y, -z'
'x, -y-1/2, z-1/2'

loop_
_atom_site_label
_atom_site_type_symbol
_atom_site_fract_x
_atom_site_fract_y
_atom_site_fract_z
_atom_site_U_iso_or_equiv
_atom_site_adp_type
_atom_site_occupancy
_atom_site_site_symmetry_order
_atom_site_calc_flag
_atom_site_refinement_flags_posn
_atom_site_refinement_flags_occupancy
_atom_site_disorder_assembly
_atom_site_disorder_group
Au1 Au 0.74430(2) 0.03343(5) 0.53641(4) 0.01722(14) Uani 1 1 d . . . .
Cl1 Cl 0.83995(17) -0.0938(3) 0.5446(3) 0.0270(7) Uani 1 1 d . . . .
Cl2 Cl 0.6847(2) -0.1139(4) 0.3965(3) 0.0409(10) Uani 1 1 d . . . .
C6 C 0.6795(7) 0.2427(14) 0.6213(11) 0.027(3) Uani 1 1 d . . . .
C1 C 0.6660(7) 0.1467(13) 0.5379(11) 0.024(3) Uani 1 1 d . . . .
C5 C 0.6299(9) 0.3252(16) 0.6311(14) 0.042(4) Uani 1 1 d . . . .
H5 H 0.6376 0.3871 0.6877 0.051 Uiso 1 1 calc R . . .
C3 C 0.5550(8) 0.225(2) 0.4707(13) 0.042(4) Uani 1 1 d . . . .
C2 C 0.6051(7) 0.1392(16) 0.4626(12) 0.031(3) Uani 1 1 d . . . .
H2 H 0.5971 0.0771 0.4061 0.037 Uiso 1 1 calc R . . .
C4 C 0.5689(9) 0.315(2) 0.5558(15) 0.052(5) Uani 1 1 d . . . .
H4 H 0.5360 0.3704 0.5631 0.063 Uiso 1 1 calc R . . .
C12 C 0.7907(7) 0.1612(13) 0.6577(10) 0.024(3) Uani 1 1 d . . . .
C7 C 0.7472(7) 0.2517(13) 0.6861(10) 0.024(3) Uani 1 1 d . . . .
C11 C 0.8561(7) 0.1650(15) 0.7071(12) 0.030(3) Uani 1 1 d . . . .
H11 H 0.8833 0.1064 0.6852 0.036 Uiso 1 1 calc R . . .
C8 C 0.7739(9) 0.3422(15) 0.7699(12) 0.037(4) Uani 1 1 d . . . .
H8 H 0.7467 0.4004 0.7922 0.044 Uiso 1 1 calc R . . .
C10 C 0.8826(8) 0.2578(17) 0.7912(12) 0.037(4) Uani 1 1 d . . . .
C9 C 0.8405(9) 0.3467(16) 0.8207(12) 0.038(4) Uani 1 1 d . . . .
H9 H 0.8573 0.4096 0.8750 0.046 Uiso 1 1 calc R . . .
C13 C 0.4882(10) 0.2183(19) 0.3828(16) 0.052(5) Uiso 1 1 d . . . .
C17B C 0.959(2) 0.252(3) 0.855(3) 0.048(10) Uiso 0.50(3) 1 d . P A 2
C17A C 0.9544(19) 0.286(4) 0.831(3) 0.047(10) Uiso 0.50(3) 1 d . P A 1
C18B C 0.998(2) 0.191(5) 0.789(4) 0.066(13) Uiso 0.50(3) 1 d . P A 1
H18A H 0.9957 0.1050 0.8197 0.098 Uiso 0.50(3) 1 calc GR P A 1
H18B H 1.0418 0.2224 0.8120 0.098 Uiso 0.50(3) 1 calc GR P A 1
H18C H 0.9827 0.1865 0.7101 0.098 Uiso 0.50(3) 1 calc GR P A 1
C20B C 0.979(2) 0.288(5) 0.957(3) 0.057(11) Uiso 0.50(3) 1 d . P A 1
H20A H 0.9571 0.3570 0.9844 0.085 Uiso 0.50(3) 1 calc GR P A 1
H20B H 1.0249 0.3046 0.9797 0.085 Uiso 0.50(3) 1 calc GR P A 1
H20C H 0.9702 0.2047 0.9850 0.085 Uiso 0.50(3) 1 calc GR P A 1
C14B C 0.438(2) 0.258(5) 0.431(4) 0.094(16) Uiso 0.61(3) 1 d . P B 3
H14A H 0.4277 0.1853 0.4718 0.140 Uiso 0.61(3) 1 calc GR P B 3
H14B H 0.3998 0.2829 0.3733 0.140 Uiso 0.61(3) 1 calc GR P B 3
H14C H 0.4529 0.3313 0.4794 0.140 Uiso 0.61(3) 1 calc GR P B 3
C16B C 0.492(2) 0.210(5) 0.264(2) 0.041(11) Uiso 0.39(3) 1 d . P B 4
H16A H 0.4933 0.2971 0.2358 0.061 Uiso 0.39(3) 1 calc GR P B 4
H16B H 0.4545 0.1639 0.2197 0.061 Uiso 0.39(3) 1 calc GR P B 4
H16C H 0.5307 0.1627 0.2635 0.061 Uiso 0.39(3) 1 calc GR P B 4
C15B C 0.4512(19) 0.095(3) 0.400(3) 0.037(10) Uiso 0.39(3) 1 d . P B 4
H15A H 0.4707 0.0179 0.3786 0.055 Uiso 0.39(3) 1 calc GR P B 4
H15B H 0.4067 0.1011 0.3559 0.055 Uiso 0.39(3) 1 calc GR P B 4
H15C H 0.4529 0.0878 0.4766 0.055 Uiso 0.39(3) 1 calc GR P B 4
C18A C 0.993(2) 0.274(5) 0.766(3) 0.059(12) Uiso 0.50(3) 1 d . P A 2
H18D H 0.9706 0.2260 0.7009 0.089 Uiso 0.50(3) 1 calc GR P A 2
H18E H 1.0371 0.2431 0.7926 0.089 Uiso 0.50(3) 1 calc GR P A 2
H18F H 0.9928 0.3663 0.7496 0.089 Uiso 0.50(3) 1 calc GR P A 2
C20A C 0.977(3) 0.371(5) 0.933(4) 0.089(18) Uiso 0.50(3) 1 d . P A 2
H20D H 0.9641 0.4506 0.8920 0.134 Uiso 0.50(3) 1 calc GR P A 2
H20E H 1.0230 0.3716 0.9675 0.134 Uiso 0.50(3) 1 calc GR P A 2
H20F H 0.9549 0.3642 0.9892 0.134 Uiso 0.50(3) 1 calc GR P A 2
C19A C 0.971(3) 0.424(4) 0.796(4) 0.078(16) Uiso 0.50(3) 1 d . P A 1
H19A H 0.9528 0.4344 0.7181 0.117 Uiso 0.50(3) 1 calc GR P A 1
H19B H 1.0175 0.4334 0.8154 0.117 Uiso 0.50(3) 1 calc GR P A 1
H19C H 0.9536 0.4897 0.8342 0.117 Uiso 0.50(3) 1 calc GR P A 1
C19B C 0.976(2) 0.125(4) 0.924(4) 0.070(14) Uiso 0.50(3) 1 d . P A 2
H19D H 0.9495 0.1179 0.9721 0.106 Uiso 0.50(3) 1 calc GR P A 2
H19E H 1.0212 0.1287 0.9664 0.106 Uiso 0.50(3) 1 calc GR P A 2
H19F H 0.9694 0.0506 0.8750 0.106 Uiso 0.50(3) 1 calc GR P A 2
C16A C 0.493(3) 0.330(5) 0.296(4) 0.097(16) Uiso 0.61(3) 1 d . P B 3
H16D H 0.5021 0.4140 0.3332 0.145 Uiso 0.61(3) 1 calc GR P B 3
H16E H 0.4527 0.3356 0.2385 0.145 Uiso 0.61(3) 1 calc GR P B 3
H16F H 0.5275 0.3089 0.2645 0.145 Uiso 0.61(3) 1 calc GR P B 3
C14A C 0.445(2) 0.335(4) 0.396(4) 0.040(11) Uiso 0.39(3) 1 d . P B 4
H14D H 0.4447 0.3408 0.4714 0.059 Uiso 0.39(3) 1 calc GR P B 4
H14E H 0.4014 0.3208 0.3494 0.059 Uiso 0.39(3) 1 calc GR P B 4
H14F H 0.4618 0.4152 0.3747 0.059 Uiso 0.39(3) 1 calc GR P B 4
C18 C 0.480(2) 0.095(5) 0.313(4) 0.095(16) Uiso 0.61(3) 1 d . P B 3
H18G H 0.5155 0.0864 0.2824 0.143 Uiso 0.61(3) 1 calc GR P B 3
H18H H 0.4397 0.1004 0.2546 0.143 Uiso 0.61(3) 1 calc GR P B 3
H18I H 0.4784 0.0193 0.3583 0.143 Uiso 0.61(3) 1 calc GR P B 3
C25A C 0.7778(13) 0.586(3) 0.576(2) 0.087(8) Uiso 1 1 d . . . .
H25D H 0.8138 0.5449 0.6236 0.105 Uiso 0.5 1 calc R P C 6
H25A H 0.7324 0.5797 0.5375 0.131 Uiso 0.5 1 calc GR P D 5
H25B H 0.7882 0.6764 0.5983 0.131 Uiso 0.5 1 calc GR P D 5
H25C H 0.7877 0.5310 0.6406 0.131 Uiso 0.5 1 calc GR P D 5
C26A C 0.7234(13) 0.627(3) 0.610(2) 0.029(6) Uiso 0.5 1 d . P E 6
H26A H 0.7139 0.7179 0.5909 0.044 Uiso 0.5 1 calc GR P E 6
H26B H 0.7329 0.6166 0.6887 0.044 Uiso 0.5 1 calc GR P E 6
H26C H 0.6864 0.5737 0.5738 0.044 Uiso 0.5 1 calc GR P E 6
C22A C 0.8280(13) 0.665(3) 0.3372(19) 0.078(7) Uiso 1 1 d . . . .
H22B H 0.8489 0.7485 0.3596 0.117 Uiso 0.5 1 calc GR P F 6
H22C H 0.7822 0.6787 0.3045 0.117 Uiso 0.5 1 calc GR P F 6
H22D H 0.8462 0.6245 0.2843 0.117 Uiso 0.5 1 calc GR P F 6
H22A H 0.8687 0.6279 0.3452 0.093 Uiso 0.5 1 calc R P G 5
C24A C 0.7074(15) 0.422(3) 0.394(2) 0.032(6) Uiso 0.5 1 d . P E 5
H24A H 0.7473 0.3738 0.4039 0.048 Uiso 0.5 1 calc GR P E 5
H24B H 0.6730 0.3784 0.3396 0.048 Uiso 0.5 1 calc GR P E 5
H24C H 0.6970 0.4240 0.4632 0.048 Uiso 0.5 1 calc GR P E 5
C21A C 0.8378(12) 0.583(3) 0.429(2) 0.026(6) Uiso 0.5 1 d . P E 6
H21A H 0.8753 0.6084 0.4895 0.032 Uiso 0.5 1 calc R P E 6
H21B H 0.8407 0.4904 0.4116 0.032 Uiso 0.5 1 calc R P E 6
C25B C 0.8142(19) 0.546(4) 0.508(3) 0.066(11) Uiso 0.5 1 d . P E 5
H25E H 0.8099 0.4525 0.4916 0.079 Uiso 0.5 1 calc R P E 5
H25F H 0.8598 0.5695 0.5368 0.079 Uiso 0.5 1 calc R P E 5
N1A N 0.7723(8) 0.618(2) 0.4522(14) 0.022(5) Uiso 0.5 1 d . P E 6
H1A H 0.7670 0.7134 0.4435 0.026 Uiso 0.5 1 calc R P E 6
N1B N 0.7785(10) 0.632(3) 0.405(2) 0.044(7) Uiso 0.5 1 d . P E 5
H1B H 0.7670 0.7161 0.4338 0.052 Uiso 0.5 1 calc R P E 5
C24B C 0.6643(15) 0.501(4) 0.394(3) 0.046(8) Uiso 0.5 1 d . P E 6
H24D H 0.6239 0.5123 0.3376 0.069 Uiso 0.5 1 calc GR P E 6
H24E H 0.6621 0.5456 0.4603 0.069 Uiso 0.5 1 calc GR P E 6
H24F H 0.6719 0.4085 0.4098 0.069 Uiso 0.5 1 calc GR P E 6
C22B C 0.7962(18) 0.764(4) 0.261(3) 0.052(9) Uiso 0.5 1 d . P E 5
H22E H 0.7614 0.7249 0.2044 0.078 Uiso 0.5 1 calc GR P E 5
H22F H 0.8267 0.8039 0.2285 0.078 Uiso 0.5 1 calc GR P E 5
H22G H 0.7789 0.8303 0.2992 0.078 Uiso 0.5 1 calc GR P E 5
C23A C 0.7149(10) 0.553(2) 0.3594(18) 0.071(6) Uiso 1 1 d . . . .
H23A H 0.6804 0.6055 0.3739 0.085 Uiso 0.5 1 calc R P E 5
H23B H 0.7063 0.5506 0.2798 0.085 Uiso 0.5 1 calc R P E 5
H23C H 0.6970 0.6200 0.3038 0.085 Uiso 0.5 1 calc R P E 6
H23D H 0.7326 0.4837 0.3242 0.085 Uiso 0.5 1 calc R P E 6

loop_
_atom_site_aniso_label
_atom_site_aniso_U_11
_atom_site_aniso_U_22
_atom_site_aniso_U_33
_atom_site_aniso_U_23
_atom_site_aniso_U_13
_atom_site_aniso_U_12
Au1 0.0252(2) 0.0115(2) 0.0145(2) 0.00054(18) 0.00509(16) 0.00566(19)
Cl1 0.0364(18) 0.0194(15) 0.0287(16) 0.0010(13) 0.0148(14) 0.0051(13)
Cl2 0.049(2) 0.0265(18) 0.0357(19) -0.0144(16) -0.0057(17) 0.0075(17)
C6 0.036(8) 0.021(7) 0.023(6) 0.002(5) 0.007(6) 0.014(6)
C1 0.029(7) 0.022(6) 0.019(6) 0.004(5) 0.002(5) 0.015(6)
C5 0.061(11) 0.030(8) 0.044(9) 0.007(7) 0.027(8) 0.025(8)
C3 0.033(8) 0.065(12) 0.028(8) 0.015(8) 0.009(6) 0.020(8)
C2 0.029(7) 0.036(8) 0.027(7) 0.005(6) 0.006(6) 0.015(6)
C4 0.048(11) 0.068(13) 0.040(9) 0.010(9) 0.012(8) 0.038(10)
C12 0.043(8) 0.016(6) 0.019(6) -0.004(5) 0.017(6) -0.009(6)
C7 0.041(8) 0.015(6) 0.019(6) 0.003(5) 0.013(6) -0.001(6)
C11 0.035(8) 0.028(7) 0.028(7) -0.006(6) 0.013(6) -0.015(6)
C8 0.068(11) 0.021(7) 0.027(7) -0.007(6) 0.023(8) 0.000(7)
C10 0.047(9) 0.042(9) 0.021(7) -0.007(6) 0.008(6) -0.029(8)
C9 0.069(12) 0.030(8) 0.019(7) -0.006(6) 0.017(7) -0.019(8)

loop_
_atom_type_symbol
_atom_type_description
_atom_type_scat_dispersion_real
_atom_type_scat_dispersion_imag
_atom_type_scat_source
C C 0.0033 0.0016 'International Tables Vol C Tables 4.2.6.8 and 6.1.1.4'
H H 0.0000 0.0000 'International Tables Vol C Tables 4.2.6.8 and 6.1.1.4'
Au Au -2.0133 8.8022 'International Tables Vol C Tables 4.2.6.8 and 6.1.1.4'
Cl Cl 0.1484 0.1585 'International Tables Vol C Tables 4.2.6.8 and 6.1.1.4'
N N 0.0061 0.0033 'International Tables Vol C Tables 4.2.6.8 and 6.1.1.4'

loop_
_exptl_crystal_face_index_h
_exptl_crystal_face_index_k
_exptl_crystal_face_index_l
_exptl_crystal_face_perp_dist
-1.00 2.00 2.00 0.0150
1.00 -2.00 -2.00 0.0150
2.00 1.00 -2.00 0.0500
-2.00 -1.00 2.00 0.0400
-2.00 0.00 -1.00 0.0600
1.00 0.00 0.00 0.0700

loop_
_geom_angle_atom_site_label_1
_geom_angle_atom_site_label_2
_geom_angle_atom_site_label_3
_geom_angle
Cl2 Au1 Cl1 88.02(13)
C1 Au1 Cl1 176.6(4)
C1 Au1 Cl2 95.2(4)
C12 Au1 Cl1 94.7(4)
C12 Au1 Cl2 177.0(4)
C12 Au1 C1 82.0(6)
C1 C6 C7 115.1(12)
C5 C6 C1 119.2(14)
C5 C6 C7 125.6(14)
C6 C1 Au1 113.9(10)
C2 C1 Au1 125.6(10)
C2 C1 C6 120.4(13)
C4 C5 C6 119.4(16)
C2 C3 C13 119.5(16)
C4 C3 C2 117.9(15)
C4 C3 C13 122.6(15)
C1 C2 C3 120.5(15)
C3 C4 C5 122.5(16)
C7 C12 Au1 112.7(10)
C11 C12 Au1 125.4(11)
C11 C12 C7 122.0(13)
C12 C7 C6 116.1(12)
C8 C7 C6 126.5(14)
C8 C7 C12 117.4(14)
C12 C11 C10 120.1(15)
C9 C8 C7 121.0(15)
C11 C10 C17B 119.1(19)
C11 C10 C17A 122.0(18)
C9 C10 C11 118.6(15)
C9 C10 C17B 122.2(17)
C9 C10 C17A 117.8(17)
C8 C9 C10 120.9(14)
C3 C13 C16A 103(2)
C14B C13 C3 110(2)
C14B C13 C16A 107(3)
C14B C13 C18 120(3)
C16B C13 C3 114(2)
C16B C13 C15B 106(3)
C16B C13 C14A 111(3)
C15B C13 C3 110(2)
C15B C13 C14A 105(3)
C14A C13 C3 111(2)
C18 C13 C3 113(2)
C18 C13 C16A 102(3)
C18A C17B C10 105(3)
C18A C17B C20A 106(4)
C18A C17B C19B 117(4)
C20A C17B C10 109(3)
C19B C17B C10 111(3)
C19B C17B C20A 109(4)
C10 C17A C18B 115(3)
C10 C17A C20B 111(3)
C10 C17A C19A 113(3)
C20B C17A C18B 108(3)
C20B C17A C19A 104(4)
C19A C17A C18B 105(4)
C26A C25A N1A 114(2)
C22B C22A N1B 104(3)
C22A C21A N1A 95.4(19)
C25A C25B N1B 97(2)
C25A N1A C23A 118.6(19)
C21A N1A C25A 109.2(17)
C21A N1A C23A 108.9(17)
C25B N1B C22A 109(2)
C23A N1B C22A 124(2)
C23A N1B C25B 101(2)
C24A C23A N1B 122(2)
C24B C23A N1A 116(2)

loop_
_geom_bond_atom_site_label_1
_geom_bond_atom_site_label_2
_geom_bond_distance
Au1 Cl1 2.402(3)
Au1 Cl2 2.385(4)
Au1 C1 2.040(13)
Au1 C12 2.034(13)
C6 C1 1.402(19)
C6 C5 1.388(19)
C6 C7 1.45(2)
C1 C2 1.380(19)
C5 C4 1.38(3)
C3 C2 1.41(2)
C3 C4 1.38(3)
C3 C13 1.54(2)
C12 C7 1.426(19)
C12 C11 1.36(2)
C7 C8 1.394(19)
C11 C10 1.410(19)
C8 C9 1.39(2)
C10 C9 1.40(2)
C10 C17B 1.61(4)
C10 C17A 1.51(4)
C13 C14B 1.44(5)
C13 C16B 1.52(2)
C13 C15B 1.533(19)
C13 C16A 1.60(5)
C13 C14A 1.54(2)
C13 C18 1.51(5)
C17B C18A 1.527(19)
C17B C20A 1.53(2)
C17B C19B 1.53(2)
C17A C18B 1.53(2)
C17A C20B 1.53(2)
C17A C19A 1.53(2)
C25A C26A 1.42(2)
C25A C25B 1.39(3)
C25A N1A 1.571(19)
C22A C21A 1.40(2)
C22A N1B 1.59(2)
C22A C22B 1.42(3)
C24A C23A 1.43(3)
C21A N1A 1.556(19)
C25B N1B 1.56(2)
N1A C23A 1.576(19)
N1B C23A 1.55(2)
C24B C23A 1.39(2)

loop_
_cod_changelog_entry_id
_cod_changelog_entry_author
_cod_changelog_entry_date
_cod_changelog_entry_text
1 'Vaitkus, Antanas' 2022-06-28T20:35:00+03:00
;
 Removed the '_chemical_name_systematic' data item that had an incorrect value.
;
